data_7233982
loop_
_publ_author_name
'Balestri, Davide'
'Scilabra, Patrick'
'Carraro, Claudia'
'Delledonne, Andrea'
'Bacchi, Alessia'
'Mazzeo, Paolo Pio'
'Carlucci, Lucia'
'Pelagatti, Paolo'

_publ_section_title
;
 Structural, thermal and topological characterization of coordination
 networks containing flexible aminocarboxylate ligands with a central
 biphenylene scaffold
;
_journal_issue 42
_journal_name_full CrystEngComm
_journal_page_first 6365
_journal_paper_doi 10.1039/C9CE01230C
_journal_volume 21
_journal_year 2019
_chemical_formula_moiety 'C85 H68 N8 O15 Zn4, 4(C3 H7 N O)'
_chemical_formula_sum 'C97 H96 N12 O19 Zn4'
_chemical_formula_weight 1995.33
_space_group_crystal_system monoclinic
_space_group_IT_number 14
_space_group_name_Hall '-P 2yn'
_space_group_name_H-M_alt 'P 1 21/n 1'
_symmetry_space_group_name_Hall '-P 2yn'
_symmetry_space_group_name_H-M 'P 1 21/n 1'
_atom_sites_solution_hydrogens geom
_atom_sites_solution_primary dual
_audit_creation_date 2019-06-26
_audit_creation_method
;
Olex2 1.2
(compiled 2018.05.29 svn.r3508 for OlexSys, GUI svn.r5506)
;
_audit_update_record
;
2019-07-18 deposited with the CCDC.    2019-09-18 downloaded from the CCDC.
;
_cell_angle_alpha 90
_cell_angle_beta 91.120(2)
_cell_angle_gamma 90
_cell_formula_units_Z 4
_cell_length_a 11.5930(6)
_cell_length_b 45.238(2)
_cell_length_c 23.3964(11)
_cell_measurement_reflns_used 9884
_cell_measurement_temperature 120(2)
_cell_measurement_theta_max 29.28
_cell_measurement_theta_min 2.20
_cell_volume 12267.8(10)
_computing_cell_refinement 'SAINT V8.38A (?, 2016)'
_computing_data_reduction 'SAINT V8.38A (?, 2016)'
_computing_molecular_graphics 'Olex2 (Dolomanov et al., 2009)'
_computing_publication_material 'Olex2 (Dolomanov et al., 2009)'
_computing_structure_refinement 'XL (Sheldrick, 2008)'
_computing_structure_solution 'XT (Sheldrick, 2015)'
_diffrn_ambient_temperature 120.24
_diffrn_detector_area_resol_mean 8.2
_diffrn_measured_fraction_theta_full 0.994
_diffrn_measured_fraction_theta_max 0.985
_diffrn_measurement_device_type 'Bruker APEX-II CCD'
_diffrn_measurement_method '\f and \w scans'
_diffrn_radiation_type MoK\a
_diffrn_radiation_wavelength 0.71073
_diffrn_reflns_av_R_equivalents 0.0381
_diffrn_reflns_av_unetI/netI 0.0586
_diffrn_reflns_Laue_measured_fraction_full 0.994
_diffrn_reflns_Laue_measured_fraction_max 0.985
_diffrn_reflns_limit_h_max 16
_diffrn_reflns_limit_h_min -13
_diffrn_reflns_limit_k_max 62
_diffrn_reflns_limit_k_min -62
_diffrn_reflns_limit_l_max 32
_diffrn_reflns_limit_l_min -32
_diffrn_reflns_number 86045
_diffrn_reflns_point_group_measured_fraction_full 0.994
_diffrn_reflns_point_group_measured_fraction_max 0.985
_diffrn_reflns_theta_full 25.242
_diffrn_reflns_theta_max 29.598
_diffrn_reflns_theta_min 1.974
_diffrn_source 'sealed tube'
_exptl_absorpt_coefficient_mu 0.830
_exptl_absorpt_correction_T_max 0.7459
_exptl_absorpt_correction_T_min 0.6188
_exptl_absorpt_correction_type multi-scan
_exptl_absorpt_process_details
;
SADABS-2016/2 (Bruker,2016/2) was used for absorption correction.
wR2(int) was 0.1301 before and 0.0515 after correction.
The Ratio of minimum to maximum transmission is 0.8296.
The \l/2 correction factor is Not present.
;
_exptl_crystal_colour colorless
_exptl_crystal_density_diffrn 1.080
_exptl_crystal_description 'irregular prism'
_exptl_crystal_F_000 4136
_exptl_crystal_size_max 0.3
_exptl_crystal_size_mid 0.1
_exptl_crystal_size_min 0.08
_refine_diff_density_max 1.921
_refine_diff_density_min -0.812
_refine_diff_density_rms 0.133
_refine_ls_extinction_coef 0.00208(16)
_refine_ls_extinction_expression Fc^*^=kFc[1+0.001xFc^2^\l^3^/sin(2\q)]^-1/4^
_refine_ls_extinction_method 'SHELXL-2014/7 (Sheldrick 2014'
_refine_ls_goodness_of_fit_ref 1.062
_refine_ls_hydrogen_treatment constr
_refine_ls_matrix_type full
_refine_ls_number_parameters 1192
_refine_ls_number_reflns 33962
_refine_ls_number_restraints 480
_refine_ls_restrained_S_all 1.057
_refine_ls_R_factor_all 0.0839
_refine_ls_R_factor_gt 0.0611
_refine_ls_shift/su_max 0.003
_refine_ls_shift/su_mean 0.000
_refine_ls_structure_factor_coef Fsqd
_refine_ls_weighting_details 'w=1/[\s^2^(Fo^2^)+(0.1088P)^2^+7.8453P] where P=(Fo^2^+2Fc^2^)/3'
_refine_ls_weighting_scheme calc
_refine_ls_wR_factor_gt 0.1820
_refine_ls_wR_factor_ref 0.1985
_reflns_Friedel_coverage 0.000
_reflns_number_gt 24299
_reflns_number_total 33962
_reflns_threshold_expression 'I > 2\s(I)'
_cod_data_source_file c9ce01230c2.cif
_cod_data_source_block zn1
_cod_depositor_comments 'Adding full bibliography for 7233980--7233983.cif.'
_cod_original_cell_volume 12267.7(10)
_cod_database_code 7233982
_shelx_shelxl_version_number 2014/7
_shelx_space_group_comment
;
The symmetry employed for this shelxl refinement is uniquely defined
by the following loop, which should always be used as a source of
symmetry information in preference to the above space-group names.
They are only intended as comments.
;
_olex2_refinement_description
;
1. Fixed Uiso
 At 1.2 times of:
  All C(H) groups, All C(H,H) groups, All N(H) groups
 At 1.5 times of:
  All C(H,H,H) groups
2. Restrained distances
 C5AA-C4AA
 -2.3 with sigma of 0.02
 C5AA-C0AA
 -2.3 with sigma of 0.02
3. Rigid bond restraints
 C30, C31, C27A, C28A
 with sigma for 1-2 distances of 0.01 and sigma for 1-3 distances of 0.01
 C39, C40, C41, C42, C43, C44
 with sigma for 1-2 distances of 0.01 and sigma for 1-3 distances of 0.01
 C45, C46, H46, C47, H47, C48, H48, C49, H49, C50
 with sigma for 1-2 distances of 0.01 and sigma for 1-3 distances of 0.01
 C2AA, C3AA, H3AA, H3AB, H3AC, N9
 with sigma for 1-2 distances of 0.01 and sigma for 1-3 distances of 0.01
 O1AA, C2AA, N9, H2AA, H2AB, H2AC, C3AA, C1AA, H3AA, H3AB, H3AC, H1AA, C5AA,
 N1AA, C0AA, C4AA, O0AA
 with sigma for 1-2 distances of 0.01 and sigma for 1-3 distances of 0.01
4. Uiso/Uaniso restraints and constraints
C30 \\sim C31 \\sim C27A \\sim C28A: within 1.7A with sigma of 0.04 and sigma
for terminal atoms of 0.08
C39 \\sim C40 \\sim H40 \\sim C41 \\sim C42 \\sim C43 \\sim H43 \\sim C44:
within 1.7A with sigma of 0.04 and sigma for terminal atoms of 0.08
C45 \\sim C46 \\sim H46 \\sim C47 \\sim H47 \\sim C48 \\sim H48 \\sim C49 \\sim
H49 \\sim C50: within 1.7A with sigma of 0.04 and sigma for terminal atoms of
0.08
C2AA \\sim C3AA \\sim H3AA \\sim H3AB \\sim H3AC \\sim N9: within 1.7A with
sigma of 0.04 and sigma for terminal atoms of 0.08
N1AA \\sim C0AA \\sim C4AA \\sim C5AA \\sim O0AA \\sim N9 \\sim C2AA \\sim H2AA
\\sim H2AB \\sim H2AC \\sim C3AA \\sim C1AA \\sim H3AA \\sim H3AB \\sim H3AC
\\sim O1AA \\sim H1AA: within 1.7A with sigma of 0.04 and sigma for terminal
atoms of 0.08
Uanis(C39) \\sim Ueq, Uanis(C40) \\sim Ueq, Uanis(C41) \\sim Ueq, Uanis(C44)
\\sim Ueq, Uanis(C43) \\sim Ueq, Uanis(C42) \\sim Ueq: with sigma of 0.1 and
sigma for terminal atoms of 0.2
Uanis(C45) \\sim Ueq, Uanis(C46) \\sim Ueq, Uanis(C47) \\sim Ueq, Uanis(C50)
\\sim Ueq, Uanis(C49) \\sim Ueq, Uanis(C48) \\sim Ueq: with sigma of 0.1 and
sigma for terminal atoms of 0.2
Uanis(C51) \\sim Ueq, Uanis(C52) \\sim Ueq, Uanis(C56) \\sim Ueq, Uanis(C55)
\\sim Ueq, Uanis(C54) \\sim Ueq: with sigma of 0.1 and sigma for terminal atoms
of 0.2
Uanis(N9) \\sim Ueq, Uanis(C2AA) \\sim Ueq, Uanis(C3AA) \\sim Ueq, : with sigma
of 0.1 and sigma for terminal atoms of 0.2
Uanis(O1AA) \\sim Ueq, Uanis(C2AA) \\sim Ueq, Uanis(N9) \\sim Ueq, Uanis(C3AA)
\\sim Ueq, Uanis(C1AA) \\sim Ueq, Uanis(C5AA) \\sim Ueq, Uanis(N1AA) \\sim Ueq,
Uanis(C0AA) \\sim Ueq, Uanis(C4AA) \\sim Ueq, Uanis(O0AA) \\sim Ueq: with sigma
of 0.1 and sigma for terminal atoms of 0.2
Uanis(O1AA) \\sim Ueq: with sigma of 0.02 and sigma for terminal atoms of 0.2
5. Others
 Fixed Sof: H30(0.5) H31A(0.5) H31(0.5) H35A(0.5) H35(0.5) H4A(0.5) C26B(0.5)
 C27B(0.5) H27B(0.5) C28B(0.5) H28B(0.5) C29B(0.5) C36B(0.5) H36B(0.5)
 C37B(0.5) H37B(0.5) C38B(0.5) N7A(0.5) H7A(0.5) C26A(0.5) C29A(0.5) C36A(0.5)
 H36A(0.5) C37A(0.5) H37A(0.5) C38A(0.5) N7B(0.5) H7B(0.5) C2AA(0.5) H2AA(0.5)
 H2AB(0.5) H2AC(0.5) C3AA(0.5) H3AA(0.5) H3AB(0.5) H3AC(0.5) N9(0.5) N1AA(0.5)
 C0AA(0.5) H0AA(0.5) H0AB(0.5) H0AC(0.5) C1AA(0.5) H1AA(0.5) O1AA(0.5)
 C4AA(0.5) H4AA(0.5) H4AB(0.5) H4AC(0.5) C5AA(0.5) H5AA(0.5) O0AA(0.5)
6.a Aromatic/amide H refined with riding coordinates:
 C1(H1), C4(H4), C10(H10), C12(H12), C11(H11), C9(H9), C17(H17), C18(H18),
 C16(H16), C15(H15), C22(H22), C24(H24), C23(H23), C21(H21), C30(H30),
 C31(H31A), C31(H31), C34(H34), C35(H35A), C35(H35), C40(H40), C41(H41),
 C43(H43), C42(H42), C48(H48), C46(H46), C47(H47), C49(H49), C52(H52), C53(H53),
  C55(H55), C54(H54), C60(H60), C62(H62), C63(H63), C61(H61), C69(H69),
 C68(H68), C66(H66), C67(H67), C74(H74), C75(H75), C73(H73), C72(H72), C78(H78),
  C79(H79), C81(H81), C80(H80), N3(H3), N4(H4A), N5(H5), N6(H6), N8(H8),
 C27B(H27B), C28B(H28B), C36B(H36B), C37B(H37B), N7A(H7A), C27A(H27A),
 C28A(H28A), C36A(H36A), C37A(H37A), N7B(H7B), C1S(H1S), C4S(H4S), C7S(H7S),
 C1AA(H1AA), C5AA(H5AA)
6.b Fitted hexagon refined as free rotating group:
 C10(C13,C12,C11,C8,C9), C17(C18,C19,C16,C15,C14), C22(C25,C24,C23,C20,C21),
 C39(C40,C41,C44,C43,C42), C48(C45,C46,C47,C50,C49), C51(C52,C53,C56,C55,C54),
 C60(C59,C62,C63,C64,C61), C69(C68,C65,C66,C67,C70), C74(C75,C76,C73,C72,C71),
 C77(C78,C79,C82,C81,C80)
6.c Idealised Me refined as rotating group:
 C2(H2A,H2B,H2C), C3(H3A,H3B,H3C), C5(H5A,H5B,H5C), C6(H6A,H6B,H6C), C2AA(H2AA,
 H2AB,H2AC), C3AA(H3AA,H3AB,H3AC), C2S(H2SA,H2SB,H2SC), C3S(H3SA,H3SB,H3SC),
 C5S(H5SA,H5SB,H5SC), C6S(H6SA,H6SB,H6SC), C8S(H8SA,H8SB,H8SC), C9S(H9SA,H9SB,
 H9SC), C0AA(H0AA,H0AB,H0AC), C4AA(H4AA,H4AB,H4AC)
;
_olex2_submission_special_instructions 'No special instructions were received'

loop_
_space_group_symop_operation_xyz
'x, y, z'
'-x+1/2, y+1/2, -z+1/2'
'-x, -y, -z'
'x-1/2, -y-1/2, z-1/2'

loop_
_atom_site_label
_atom_site_type_symbol
_atom_site_fract_x
_atom_site_fract_y
_atom_site_fract_z
_atom_site_U_iso_or_equiv
_atom_site_adp_type
_atom_site_occupancy
_atom_site_site_symmetry_order
_atom_site_calc_flag
_atom_site_refinement_flags_posn
_atom_site_refinement_flags_adp
_atom_site_refinement_flags_occupancy
_atom_site_disorder_assembly
_atom_site_disorder_group
C1 C -0.2392(3) 0.61037(8) 0.73778(16) 0.0364(8) Uani 1 1 d . . . . .
H1 H -0.2212 0.6061 0.7767 0.044 Uiso 1 1 calc R . . . .
C2 C -0.3779(4) 0.6235(2) 0.6642(2) 0.112(3) Uani 1 1 d . . . . .
H2A H -0.4105 0.6434 0.6622 0.168 Uiso 1 1 calc GR . . . .
H2B H -0.4351 0.6092 0.6498 0.168 Uiso 1 1 calc GR . . . .
H2C H -0.3088 0.6225 0.6408 0.168 Uiso 1 1 calc GR . . . .
C02T C 0.4918(4) 1.05296(7) 0.6935(2) 0.0579(14) Uani 1 1 d . . . . .
C3 C -0.4368(3) 0.61950(15) 0.7664(2) 0.0726(17) Uani 1 1 d . . . . .
H3A H -0.4047 0.6143 0.8041 0.109 Uiso 1 1 calc GR . . . .
H3B H -0.5012 0.6062 0.7569 0.109 Uiso 1 1 calc GR . . . .
H3C H -0.4644 0.6400 0.7669 0.109 Uiso 1 1 calc GR . . . .
C4 C -0.0298(3) 0.66510(8) 0.66536(14) 0.0355(7) Uani 1 1 d . . . . .
H4 H -0.1054 0.6619 0.6790 0.043 Uiso 1 1 calc R . . . .
C5 C -0.0906(5) 0.71505(11) 0.6432(2) 0.0642(13) Uani 1 1 d . . . . .
H5A H -0.1035 0.7220 0.6039 0.096 Uiso 1 1 calc GR . . . .
H5B H -0.0612 0.7314 0.6668 0.096 Uiso 1 1 calc GR . . . .
H5C H -0.1636 0.7079 0.6586 0.096 Uiso 1 1 calc GR . . . .
C6 C 0.1081(4) 0.69791(11) 0.6226(2) 0.0606(13) Uani 1 1 d . . . . .
H6A H 0.1495 0.7103 0.6505 0.091 Uiso 1 1 calc GR . . . .
H6B H 0.1011 0.7085 0.5861 0.091 Uiso 1 1 calc GR . . . .
H6C H 0.1508 0.6795 0.6170 0.091 Uiso 1 1 calc GR . . . .
C7 C 0.3572(2) 0.66351(7) 0.67019(13) 0.0264(6) Uani 1 1 d . . . . .
C10 C 0.5446(2) 0.70168(5) 0.56241(7) 0.0457(10) Uani 1 1 d . . . . .
H10 H 0.5695 0.6988 0.5244 0.055 Uiso 1 1 calc R . . . .
C13 C 0.58386(19) 0.72593(4) 0.59367(8) 0.0328(7) Uani 1 1 d G . . . .
C12 C 0.54748(19) 0.73018(4) 0.64933(8) 0.0321(7) Uani 1 1 d G . . . .
H12 H 0.5743 0.7468 0.6707 0.038 Uiso 1 1 calc R . . . .
C11 C 0.47187(18) 0.71018(4) 0.67373(7) 0.0312(7) Uani 1 1 d G . . . .
H11 H 0.4470 0.7131 0.7118 0.037 Uiso 1 1 calc R . . . .
C8 C 0.43264(18) 0.68594(4) 0.64247(8) 0.0313(7) Uani 1 1 d G . . . .
C9 C 0.4690(2) 0.68168(4) 0.58681(8) 0.0418(9) Uani 1 1 d G . . . .
H9 H 0.4422 0.6651 0.5654 0.050 Uiso 1 1 calc R . . . .
C17 C 0.78798(16) 0.78770(4) 0.57115(10) 0.0327(7) Uani 1 1 d . . . . .
H17 H 0.8492 0.7756 0.5581 0.039 Uiso 1 1 calc R . . . .
C18 C 0.80556(14) 0.81778(4) 0.57975(10) 0.0331(7) Uani 1 1 d G . . . .
H18 H 0.8788 0.8263 0.5726 0.040 Uiso 1 1 calc R . . . .
C19 C 0.71601(18) 0.83541(3) 0.59888(10) 0.0280(6) Uani 1 1 d G . . . .
C16 C 0.60889(16) 0.82296(4) 0.60940(12) 0.0493(11) Uani 1 1 d G . . . .
H16 H 0.5477 0.8350 0.6225 0.059 Uiso 1 1 calc R . . . .
C15 C 0.59131(14) 0.79288(4) 0.60080(12) 0.0490(11) Uani 1 1 d G . . . .
H15 H 0.5181 0.7844 0.6080 0.059 Uiso 1 1 calc R . . . .
C14 C 0.68085(18) 0.77525(3) 0.58168(10) 0.0324(7) Uani 1 1 d G . . . .
C22 C 0.81390(19) 0.91505(4) 0.57599(9) 0.0300(6) Uani 1 1 d . . . . .
H22 H 0.8576 0.9260 0.5494 0.036 Uiso 1 1 calc R . . . .
C25 C 0.7657(2) 0.92921(3) 0.62254(11) 0.0431(9) Uani 1 1 d G . . . .
C24 C 0.7018(3) 0.91316(4) 0.66145(11) 0.080(2) Uani 1 1 d G . . . .
H24 H 0.6689 0.9228 0.6933 0.096 Uiso 1 1 calc R . . . .
C23 C 0.6860(3) 0.88294(4) 0.65382(11) 0.0629(15) Uani 1 1 d G . . . .
H23 H 0.6423 0.8720 0.6804 0.075 Uiso 1 1 calc R . . . .
C20 C 0.7342(2) 0.86878(3) 0.60727(10) 0.0323(7) Uani 1 1 d G . . . .
C21 C 0.79815(19) 0.88484(4) 0.56836(8) 0.0307(7) Uani 1 1 d G . . . .
H21 H 0.8311 0.8752 0.5365 0.037 Uiso 1 1 calc R . . . .
C30 C 0.7579(3) 1.01024(7) 0.65262(16) 0.0400(8) Uani 1 1 d . U . . .
H30 H 0.8392 1.0128 0.6518 0.048 Uiso 0.5 1 calc R . P A 2
C31 C 0.6847(3) 1.03316(7) 0.66781(16) 0.0393(8) Uani 1 1 d . U . . .
H31A H 0.7148 1.0517 0.6801 0.047 Uiso 0.5 1 calc R . P B 2
H31 H 0.7098 1.0529 0.6615 0.047 Uiso 0.5 1 calc R . P C 1
C32 C 0.4013(3) 0.55501(7) 0.71008(14) 0.0316(7) Uani 1 1 d . . . . .
C33 C 0.4942(4) 0.53328(9) 0.69920(16) 0.0484(11) Uani 1 1 d . . . . .
C34 C 0.5089(2) 0.50857(6) 0.73202(12) 0.0224(5) Uani 1 1 d . . . . .
H34 H 0.4597 0.5057 0.7636 0.027 Uiso 1 1 calc R . . . .
C35 C 0.5922(3) 0.48744(6) 0.72140(13) 0.0272(6) Uani 1 1 d . . . . .
H35A H 0.5885 0.4684 0.7382 0.033 Uiso 0.5 1 calc R . P D 2
H35 H 0.6177 0.4743 0.7507 0.033 Uiso 0.5 1 calc R . P E 1
C39 C 0.7607(3) 0.44122(5) 0.67630(12) 0.0733(16) Uani 1 1 d . U . . .
C40 C 0.6656(2) 0.42330(7) 0.68592(15) 0.0853(19) Uani 1 1 d G U . H .
H40 H 0.5907 0.4317 0.6874 0.102 Uiso 1 1 calc R U . . .
C41 C 0.68016(19) 0.39304(6) 0.69335(17) 0.094(2) Uani 1 1 d G U . H .
H41 H 0.6152 0.3808 0.6999 0.113 Uiso 1 1 calc R . . . .
C44 C 0.7898(2) 0.38069(4) 0.69116(14) 0.0530(11) Uani 1 1 d G U . H .
C43 C 0.88485(19) 0.39861(5) 0.68154(12) 0.0463(9) Uani 1 1 d G U . H .
H43 H 0.9598 0.3902 0.6800 0.056 Uiso 1 1 calc R U . . .
C42 C 0.8703(2) 0.42887(5) 0.67411(13) 0.0671(15) Uani 1 1 d G U . H .
H42 H 0.9353 0.4411 0.6675 0.081 Uiso 1 1 calc R . . . .
C48 C 0.8868(2) 0.33296(5) 0.66569(12) 0.0572(11) Uani 1 1 d . U . . .
H48 H 0.9335 0.3440 0.6404 0.069 Uiso 1 1 calc R U . . .
C45 C 0.8070(2) 0.34737(4) 0.69941(15) 0.0576(12) Uani 1 1 d G U . . .
C46 C 0.7387(2) 0.33125(6) 0.73635(16) 0.089(2) Uani 1 1 d G U . . .
H46 H 0.6842 0.3411 0.7594 0.107 Uiso 1 1 calc R U . . .
C47 C 0.7503(2) 0.30070(6) 0.73956(16) 0.092(2) Uani 1 1 d G U . . .
H47 H 0.7036 0.2897 0.7648 0.111 Uiso 1 1 calc R U . . .
C50 C 0.8301(2) 0.28629(4) 0.70584(15) 0.0622(14) Uani 1 1 d G U . . .
C49 C 0.8984(2) 0.30242(5) 0.66890(12) 0.0539(11) Uani 1 1 d G U . . .
H49 H 0.9529 0.2926 0.6459 0.065 Uiso 1 1 calc R U . . .
C51 C 0.75340(15) 0.23409(4) 0.70214(13) 0.0430(9) Uani 1 1 d . U . . .
C52 C 0.63725(17) 0.24164(3) 0.70333(13) 0.0476(10) Uani 1 1 d G U . . .
H52 H 0.6151 0.2618 0.7051 0.057 Uiso 1 1 calc R . . . .
C53 C 0.55350(12) 0.21966(4) 0.70187(11) 0.0317(7) Uani 1 1 d G . . . .
H53 H 0.4741 0.2248 0.7027 0.038 Uiso 1 1 calc R . . . .
C56 C 0.58589(15) 0.19011(4) 0.69923(10) 0.0263(6) Uani 1 1 d G U . . .
C55 C 0.70204(16) 0.18256(3) 0.69803(11) 0.0357(7) Uani 1 1 d G U . . .
H55 H 0.7242 0.1624 0.6962 0.043 Uiso 1 1 calc R . . . .
C54 C 0.78579(12) 0.20455(4) 0.69949(12) 0.0376(8) Uani 1 1 d G U . . .
H54 H 0.8652 0.1994 0.6987 0.045 Uiso 1 1 calc R . . . .
C57 C 0.4965(3) 0.16668(7) 0.70369(13) 0.0280(6) Uani 1 1 d . . . . .
C58 C 0.0619(3) 0.58152(6) 0.61334(13) 0.0295(7) Uani 1 1 d . . . . .
C60 C -0.13668(19) 0.57091(6) 0.57880(7) 0.0488(11) Uani 1 1 d . . . . .
H60 H -0.1606 0.5716 0.6174 0.059 Uiso 1 1 calc R . . . .
C59 C -0.02115(17) 0.57498(5) 0.56606(7) 0.0364(8) Uani 1 1 d G . . . .
C62 C 0.01387(13) 0.57401(5) 0.50961(8) 0.0291(6) Uani 1 1 d G . . . .
H62 H 0.0928 0.5768 0.5009 0.035 Uiso 1 1 calc R . . . .
C63 C -0.06664(17) 0.56896(5) 0.46590(6) 0.0336(7) Uani 1 1 d G . . . .
H63 H -0.0427 0.5683 0.4273 0.040 Uiso 1 1 calc R . . . .
C64 C -0.18217(15) 0.56488(6) 0.47863(8) 0.0395(9) Uani 1 1 d G . . . .
C61 C -0.21719(14) 0.56586(7) 0.53508(9) 0.0560(13) Uani 1 1 d G . . . .
H61 H -0.2961 0.5631 0.5438 0.067 Uiso 1 1 calc R . . . .
C69 C -0.2018(2) 0.59986(5) 0.30370(12) 0.0663(16) Uani 1 1 d . . . . .
H69 H -0.1554 0.6158 0.2912 0.080 Uiso 1 1 calc R . . . .
C68 C -0.1983(2) 0.59138(5) 0.36081(11) 0.0527(11) Uani 1 1 d G . . . .
H68 H -0.1494 0.6015 0.3873 0.063 Uiso 1 1 calc R . . . .
C65 C -0.2663(2) 0.56805(5) 0.37915(8) 0.0360(7) Uani 1 1 d G . . . .
C66 C -0.33780(18) 0.55321(4) 0.34037(9) 0.0339(7) Uani 1 1 d G . . . .
H66 H -0.3843 0.5373 0.3529 0.041 Uiso 1 1 calc R . . . .
C67 C -0.34135(18) 0.56169(5) 0.28326(9) 0.0364(8) Uani 1 1 d G . . . .
H67 H -0.3902 0.5515 0.2568 0.044 Uiso 1 1 calc R . . . .
C70 C -0.2734(2) 0.58502(6) 0.26493(9) 0.0469(10) Uani 1 1 d G . . . .
C74 C -0.17708(16) 0.60237(8) 0.17455(13) 0.0750(18) Uani 1 1 d . . . . .
H74 H -0.1043 0.6000 0.1933 0.090 Uiso 1 1 calc R . . . .
C75 C -0.18307(16) 0.61347(8) 0.11917(13) 0.0720(17) Uani 1 1 d G . . . .
H75 H -0.1144 0.6186 0.1001 0.086 Uiso 1 1 calc R . . . .
C76 C -0.2896(2) 0.61698(7) 0.09170(10) 0.0509(11) Uani 1 1 d G . . . .
C73 C -0.39012(16) 0.60940(6) 0.11961(11) 0.0463(10) Uani 1 1 d G . . . .
H73 H -0.4629 0.6118 0.1008 0.056 Uiso 1 1 calc R . . . .
C72 C -0.38413(16) 0.59831(6) 0.17499(11) 0.0453(9) Uani 1 1 d G . . . .
H72 H -0.4528 0.5931 0.1941 0.054 Uiso 1 1 calc R . . . .
C71 C -0.2776(2) 0.59479(7) 0.20246(10) 0.0536(12) Uani 1 1 d G . . . .
C77 C -0.38019(17) 0.62644(5) -0.00508(9) 0.0411(8) Uani 1 1 d . . . . .
C78 C -0.44172(19) 0.60019(4) -0.01063(9) 0.0372(8) Uani 1 1 d G . . . .
H78 H -0.4260 0.5842 0.0147 0.045 Uiso 1 1 calc R . . . .
C79 C -0.52633(18) 0.59733(3) -0.05319(9) 0.0312(7) Uani 1 1 d G . . . .
H79 H -0.5684 0.5794 -0.0570 0.037 Uiso 1 1 calc R . . . .
C82 C -0.54940(16) 0.62073(4) -0.09020(8) 0.0287(6) Uani 1 1 d G . . . .
C81 C -0.48787(19) 0.64698(4) -0.08465(9) 0.0387(8) Uani 1 1 d G . . . .
H81 H -0.5036 0.6630 -0.1099 0.046 Uiso 1 1 calc R . . . .
C80 C -0.40327(19) 0.64983(4) -0.04209(11) 0.0462(10) Uani 1 1 d G . . . .
H80 H -0.3612 0.6678 -0.0383 0.055 Uiso 1 1 calc R . . . .
C83 C -0.6395(3) 0.61787(7) -0.13560(13) 0.0284(6) Uani 1 1 d . . . . .
N1 N -0.3471(3) 0.61644(10) 0.72337(14) 0.0558(11) Uani 1 1 d . . . . .
N2 N -0.0072(3) 0.69115(7) 0.64358(14) 0.0419(7) Uani 1 1 d . . . . .
N3 N 0.6628(3) 0.74518(6) 0.56790(12) 0.0364(6) Uani 1 1 d . . . . .
H3 H 0.7051 0.7378 0.5405 0.044 Uiso 1 1 calc R . . . .
N4 N 0.7909(3) 0.95982(6) 0.62960(17) 0.0519(9) Uani 1 1 d . . . . .
H4A H 0.8628 0.9660 0.6293 0.062 Uiso 0.5 1 calc R . P F 2
N5 N -0.2670(3) 0.55961(8) 0.43615(14) 0.0466(8) Uani 1 1 d . . . . .
H5 H -0.3282 0.5497 0.4470 0.056 Uiso 1 1 calc R . . . .
N6 N -0.2939(3) 0.63013(9) 0.03724(17) 0.0574(10) Uani 1 1 d . . . . .
H6 H -0.2364 0.6419 0.0288 0.069 Uiso 1 1 calc R . . . .
N8 N 0.8420(3) 0.25519(7) 0.7048(2) 0.0673(13) Uani 1 1 d . . . . .
H8 H 0.9130 0.2483 0.7060 0.081 Uiso 1 1 calc R . . . .
O1 O 0.18303(17) 0.60896(4) 0.74082(9) 0.0220(4) Uani 1 1 d . . . . .
O2 O 0.32392(19) 0.66915(5) 0.71973(10) 0.0314(5) Uani 1 1 d . . . . .
O3 O 0.33446(18) 0.64018(5) 0.64268(9) 0.0283(5) Uani 1 1 d . . . . .
O4 O 0.34406(18) 0.55119(4) 0.75416(9) 0.0268(4) Uani 1 1 d . . . . .
O5 O 0.3830(3) 0.57562(6) 0.67433(12) 0.0547(9) Uani 1 1 d . . . . .
O6 O 0.16163(19) 0.59141(5) 0.60092(9) 0.0309(5) Uani 1 1 d . . . . .
O7 O 0.0320(2) 0.57688(5) 0.66426(9) 0.0334(5) Uani 1 1 d . . . . .
O8 O 0.0393(2) 0.64433(5) 0.66957(10) 0.0331(5) Uani 1 1 d . . . . .
O9 O -0.16021(19) 0.60996(6) 0.70300(10) 0.0360(6) Uani 1 1 d . . . . .
O10 O 0.5346(2) 1.07685(5) 0.70970(10) 0.0338(5) Uani 1 1 d . . . . .
O11 O 0.3844(3) 1.04797(6) 0.6902(2) 0.0859(14) Uani 1 1 d . . . . .
O12 O 0.52755(19) 0.14016(5) 0.70782(10) 0.0315(5) Uani 1 1 d . . . . .
O13 O 0.39077(19) 0.17499(5) 0.70514(11) 0.0336(5) Uani 1 1 d . . . . .
O14 O -0.6841(2) 0.59249(5) -0.14380(9) 0.0370(6) Uani 1 1 d . . . . .
O15 O -0.6682(2) 0.64090(5) -0.16351(10) 0.0311(5) Uani 1 1 d . . . . .
Zn1 Zn 0.01078(3) 0.60780(2) 0.72920(2) 0.02311(9) Uani 1 1 d . . . . .
Zn2 Zn 0.22490(3) 0.64679(2) 0.77113(2) 0.02286(9) Uani 1 1 d . . . . .
Zn3 Zn 0.25315(3) 0.60425(2) 0.66706(2) 0.02107(8) Uani 1 1 d . . . . .
Zn4 Zn 0.22963(3) 0.57682(2) 0.78951(2) 0.02378(9) Uani 1 1 d . . . . .
C26B C 0.7302(8) 0.9831(2) 0.6557(4) 0.0262(18) Uani 0.5 1 d . . P G 1
C27B C 0.6207(6) 0.97719(15) 0.6777(3) 0.0316(14) Uani 0.5 1 d . . P G 1
H27B H 0.5955 0.9573 0.6818 0.038 Uiso 0.5 1 calc R . P G 1
C28B C 0.5499(6) 1.00018(14) 0.6932(3) 0.0281(13) Uani 0.5 1 d . . P G 1
H28B H 0.4749 0.9958 0.7066 0.034 Uiso 0.5 1 calc R . P G 1
C29B C 0.5846(7) 1.02933(14) 0.6900(4) 0.0271(14) Uani 0.5 1 d . . P G 1
C36B C 0.5314(5) 0.52997(14) 0.6412(3) 0.0298(13) Uani 0.5 1 d . . P H 1
H36B H 0.5015 0.5426 0.6122 0.036 Uiso 0.5 1 calc R . P H 1
C37B C 0.6102(5) 0.50849(13) 0.6279(3) 0.0299(13) Uani 0.5 1 d . . P H 1
H37B H 0.6466 0.5088 0.5919 0.036 Uiso 0.5 1 calc R . P H 1
C38B C 0.6373(6) 0.48591(13) 0.6675(3) 0.0271(13) Uani 0.5 1 d . . P H 1
N7A N 0.7231(5) 0.46563(12) 0.6535(3) 0.0314(12) Uani 0.5 1 d . . P H 1
H7A H 0.7599 0.4705 0.6224 0.038 Uiso 0.5 1 calc R . P H 1
C26A C 0.6999(8) 0.9802(2) 0.6370(4) 0.0244(17) Uani 0.5 1 d . . P G 2
C27A C 0.5833(6) 0.97692(12) 0.6381(3) 0.0871(19) Uani 1 1 d . U . G 2
H27A H 0.5509 0.9581 0.6294 0.105 Uiso 1 1 calc R . . G 2
C28A C 0.5101(5) 1.00007(13) 0.6515(3) 0.0797(17) Uani 1 1 d . U . G 2
H28A H 0.4291 0.9969 0.6519 0.096 Uiso 1 1 calc R . . G 2
C29A C 0.5546(6) 1.02783(14) 0.6643(3) 0.0216(13) Uani 0.5 1 d . . P G 2
C36A C 0.5997(5) 0.54353(12) 0.6672(3) 0.0237(11) Uani 0.5 1 d . . P H 2
H36A H 0.6054 0.5633 0.6541 0.028 Uiso 0.5 1 calc R . P H 2
C37A C 0.6864(5) 0.52368(13) 0.6576(3) 0.0256(12) Uani 0.5 1 d . . P H 2
H37A H 0.7476 0.5289 0.6332 0.031 Uiso 0.5 1 calc R . P H 2
C38A C 0.6859(6) 0.49538(13) 0.6836(3) 0.0204(11) Uani 0.5 1 d . . P H 2
N7B N 0.7767(5) 0.47645(11) 0.6718(2) 0.0249(10) Uani 0.5 1 d . . P H 2
H7B H 0.8436 0.4838 0.6617 0.030 Uiso 0.5 1 calc R . P H 2
C2AA C 1.1425(14) 0.5113(3) 0.6610(5) 0.044(3) Uani 0.5 1 d . U P I 1
H2AA H 1.1937 0.4952 0.6733 0.066 Uiso 0.5 1 calc GR U P I 1
H2AB H 1.0660 0.5084 0.6771 0.066 Uiso 0.5 1 calc GR U P I 1
H2AC H 1.1744 0.5302 0.6743 0.066 Uiso 0.5 1 calc GR U P I 1
C3AA C 1.2337(6) 0.52062(15) 0.5663(3) 0.0397(16) Uani 0.5 1 d . U P I 1
H3AA H 1.2461 0.5419 0.5709 0.060 Uiso 0.5 1 calc GR U P I 1
H3AB H 1.2201 0.5161 0.5258 0.060 Uiso 0.5 1 calc GR U P I 1
H3AC H 1.3021 0.5099 0.5803 0.060 Uiso 0.5 1 calc GR U P I 1
N9 N 1.1329(5) 0.51155(11) 0.5992(2) 0.0307(11) Uani 0.5 1 d . U P I 1
C1S C -0.0090(4) 0.64926(11) -0.0198(2) 0.0558(11) Uani 1 1 d . . . . .
H1S H 0.0638 0.6566 -0.0070 0.067 Uiso 1 1 calc R . . . .
C2S C -0.1147(4) 0.61510(13) -0.08135(19) 0.0660(15) Uani 1 1 d . . . . .
H2SA H -0.1395 0.5984 -0.0580 0.099 Uiso 1 1 calc GR . . . .
H2SB H -0.1010 0.6083 -0.1204 0.099 Uiso 1 1 calc GR . . . .
H2SC H -0.1751 0.6303 -0.0821 0.099 Uiso 1 1 calc GR . . . .
C3S C 0.1001(4) 0.61505(14) -0.0759(2) 0.0694(14) Uani 1 1 d . . . . .
H3SA H 0.1008 0.6149 -0.1178 0.104 Uiso 1 1 calc GR . . . .
H3SB H 0.1080 0.5948 -0.0615 0.104 Uiso 1 1 calc GR . . . .
H3SC H 0.1645 0.6271 -0.0612 0.104 Uiso 1 1 calc GR . . . .
N1S N -0.0082(3) 0.62755(9) -0.05688(13) 0.0483(8) Uani 1 1 d . . . . .
O1S O -0.0956(3) 0.66109(8) 0.00016(15) 0.0652(9) Uani 1 1 d . . . . .
C4S C 1.1516(3) 0.22052(8) 0.66521(17) 0.0413(8) Uani 1 1 d . . . . .
H4S H 1.2125 0.2124 0.6880 0.050 Uiso 1 1 calc R . . . .
C5S C 1.0662(4) 0.22760(10) 0.57135(19) 0.0512(10) Uani 1 1 d . . . . .
H5SA H 0.9994 0.2333 0.5939 0.077 Uiso 1 1 calc GR . . . .
H5SB H 1.0436 0.2121 0.5441 0.077 Uiso 1 1 calc GR . . . .
H5SC H 1.0946 0.2449 0.5505 0.077 Uiso 1 1 calc GR . . . .
C6S C 1.2521(4) 0.20152(9) 0.58351(18) 0.0486(10) Uani 1 1 d . . . . .
H6SA H 1.2932 0.2153 0.5587 0.073 Uiso 1 1 calc GR . . . .
H6SB H 1.2232 0.1848 0.5608 0.073 Uiso 1 1 calc GR . . . .
H6SC H 1.3049 0.1943 0.6136 0.073 Uiso 1 1 calc GR . . . .
N2S N 1.1567(3) 0.21655(7) 0.60915(14) 0.0388(7) Uani 1 1 d . . . . .
O2S O 1.0755(2) 0.23370(7) 0.69026(12) 0.0525(7) Uani 1 1 d . . . . .
C7S C 0.8989(4) 0.69592(11) 0.4929(2) 0.0580(12) Uani 1 1 d . . . . .
H7S H 0.9638 0.7063 0.4789 0.070 Uiso 1 1 calc R . . . .
C8S C 0.8213(5) 0.65031(14) 0.5281(3) 0.0839(17) Uani 1 1 d . . . . .
H8SA H 0.7601 0.6633 0.5417 0.126 Uiso 1 1 calc GR . . . .
H8SB H 0.8499 0.6380 0.5598 0.126 Uiso 1 1 calc GR . . . .
H8SC H 0.7905 0.6376 0.4975 0.126 Uiso 1 1 calc GR . . . .
C9S C 1.0194(5) 0.65362(12) 0.4962(3) 0.0733(15) Uani 1 1 d . . . . .
H9SA H 1.0073 0.6380 0.4678 0.110 Uiso 1 1 calc GR . . . .
H9SB H 1.0497 0.6449 0.5319 0.110 Uiso 1 1 calc GR . . . .
H9SC H 1.0748 0.6681 0.4818 0.110 Uiso 1 1 calc GR . . . .
N3S N 0.9139(3) 0.66778(9) 0.50667(15) 0.0554(9) Uani 1 1 d . . . . .
O3S O 0.8076(3) 0.70985(9) 0.49660(15) 0.0717(10) Uani 1 1 d . . . . .
N1AA N 1.0146(5) 0.50256(12) 0.6555(3) 0.0346(12) Uani 0.5 1 d . U P J 2
C0AA C 0.9229(7) 0.51162(16) 0.6929(3) 0.0411(16) Uani 0.5 1 d D U P J 2
H0AA H 0.9140 0.4969 0.7232 0.062 Uiso 0.5 1 calc GR . P J 2
H0AB H 0.8506 0.5133 0.6708 0.062 Uiso 0.5 1 calc GR . P J 2
H0AC H 0.9422 0.5308 0.7101 0.062 Uiso 0.5 1 calc GR . P J 2
C1AA C 1.0367(6) 0.50364(14) 0.5734(3) 0.0328(13) Uani 0.5 1 d . U P I 1
H1AA H 1.0350 0.5039 0.5328 0.039 Uiso 0.5 1 calc R U P I 1
O1AA O 0.9485(7) 0.4959(2) 0.5974(4) 0.045(2) Uani 0.5 1 d . U P I 1
C4AA C 1.1299(13) 0.5040(4) 0.6781(7) 0.061(4) Uani 0.5 1 d D U P J 2
H4AA H 1.1420 0.5231 0.6972 0.092 Uiso 0.5 1 calc GR . P J 2
H4AB H 1.1845 0.5020 0.6469 0.092 Uiso 0.5 1 calc GR . P J 2
H4AC H 1.1424 0.4880 0.7057 0.092 Uiso 0.5 1 calc GR . P J 2
C5AA C 0.9950(9) 0.4926(3) 0.6026(6) 0.036(2) Uani 0.5 1 d D U P J 2
H5AA H 1.0596 0.4878 0.5801 0.043 Uiso 0.5 1 calc R . P J 2
O0AA O 0.8969(6) 0.48917(13) 0.5810(2) 0.0351(13) Uani 0.5 1 d . U P J 2

loop_
_atom_site_aniso_label
_atom_site_aniso_U_11
_atom_site_aniso_U_22
_atom_site_aniso_U_33
_atom_site_aniso_U_23
_atom_site_aniso_U_13
_atom_site_aniso_U_12
C1 0.0278(17) 0.0436(19) 0.0380(17) -0.0166(15) 0.0059(14) -0.0095(14)
C2 0.017(2) 0.268(10) 0.051(3) -0.012(4) -0.0077(19) -0.009(4)
C02T 0.055(3) 0.0151(13) 0.106(4) 0.0100(18) 0.053(2) 0.0103(15)
C3 0.0184(18) 0.146(5) 0.054(2) -0.038(3) 0.0130(17) -0.009(2)
C4 0.0306(18) 0.0437(19) 0.0322(16) -0.0021(15) 0.0022(13) 0.0046(14)
C5 0.075(3) 0.058(3) 0.060(3) 0.012(2) -0.012(2) 0.029(2)
C6 0.043(2) 0.057(3) 0.082(3) 0.034(2) -0.005(2) -0.001(2)
C7 0.0161(14) 0.0271(14) 0.0358(15) 0.0140(12) -0.0058(11) -0.0017(11)
C10 0.060(3) 0.052(2) 0.0254(15) 0.0092(15) -0.0008(15) -0.0324(19)
C13 0.0309(17) 0.0293(15) 0.0381(17) 0.0117(14) -0.0006(13) -0.0091(13)
C12 0.0319(17) 0.0243(14) 0.0400(17) 0.0065(13) 0.0033(13) -0.0079(12)
C11 0.0280(16) 0.0290(15) 0.0368(16) 0.0119(13) 0.0032(13) -0.0062(12)
C8 0.0277(16) 0.0302(15) 0.0356(16) 0.0174(13) -0.0047(13) -0.0093(12)
C9 0.051(2) 0.046(2) 0.0285(16) 0.0090(15) -0.0052(15) -0.0271(17)
C17 0.0300(17) 0.0289(15) 0.0397(17) -0.0076(13) 0.0158(13) -0.0077(13)
C18 0.0305(17) 0.0268(14) 0.0426(18) -0.0059(13) 0.0141(14) -0.0049(12)
C19 0.0234(15) 0.0297(14) 0.0311(15) 0.0071(12) 0.0049(12) 0.0042(12)
C16 0.034(2) 0.0319(17) 0.083(3) 0.0264(19) 0.0281(19) 0.0107(15)
C15 0.0219(17) 0.0361(18) 0.089(3) 0.032(2) 0.0127(18) -0.0028(14)
C14 0.0361(18) 0.0300(15) 0.0315(15) 0.0086(13) 0.0086(13) -0.0089(13)
C22 0.0234(15) 0.0300(15) 0.0368(16) 0.0029(13) 0.0062(12) -0.0010(12)
C25 0.048(2) 0.0222(14) 0.060(2) 0.0084(15) 0.0231(18) 0.0182(14)
C24 0.132(5) 0.0239(17) 0.086(3) 0.010(2) 0.080(3) 0.025(2)
C23 0.097(4) 0.0217(15) 0.072(3) 0.0134(18) 0.059(3) 0.0195(19)
C20 0.0297(17) 0.0300(15) 0.0376(16) 0.0107(13) 0.0093(13) 0.0110(13)
C21 0.0286(17) 0.0313(15) 0.0326(15) 0.0004(13) 0.0069(13) -0.0049(12)
C30 0.044(2) 0.0274(15) 0.050(2) 0.0040(15) 0.0163(16) 0.0168(14)
C31 0.045(2) 0.0227(14) 0.051(2) 0.0083(14) 0.0194(16) 0.0151(14)
C32 0.0363(18) 0.0243(14) 0.0343(16) 0.0053(13) 0.0067(13) 0.0135(13)
C33 0.058(2) 0.045(2) 0.0433(19) 0.0194(17) 0.0272(18) 0.0369(19)
C34 0.0173(13) 0.0204(12) 0.0294(14) -0.0021(11) 0.0015(11) 0.0025(10)
C35 0.0273(16) 0.0197(12) 0.0347(15) 0.0031(12) 0.0041(12) 0.0079(11)
C39 0.108(4) 0.080(3) 0.0330(19) 0.014(2) 0.019(2) 0.078(3)
C40 0.066(3) 0.089(4) 0.099(4) -0.061(3) -0.048(3) 0.060(3)
C41 0.046(3) 0.064(3) 0.170(6) -0.077(3) -0.050(3) 0.032(2)
C44 0.036(2) 0.047(2) 0.075(3) -0.035(2) -0.0200(19) 0.0234(17)
C43 0.053(2) 0.046(2) 0.0406(19) 0.0033(16) 0.0074(17) 0.0308(18)
C42 0.086(3) 0.060(2) 0.057(2) 0.031(2) 0.044(2) 0.053(2)
C48 0.060(3) 0.044(2) 0.067(3) -0.016(2) -0.010(2) 0.025(2)
C45 0.0277(19) 0.048(2) 0.096(3) -0.043(2) -0.018(2) 0.0137(16)
C46 0.028(2) 0.058(3) 0.183(6) -0.074(3) 0.027(3) -0.0133(19)
C47 0.038(2) 0.053(2) 0.186(6) -0.065(3) 0.045(3) -0.021(2)
C50 0.0213(18) 0.0371(19) 0.128(4) -0.038(2) 0.004(2) -0.0034(15)
C49 0.044(2) 0.046(2) 0.071(3) -0.022(2) -0.0031(19) 0.0208(18)
C51 0.0218(17) 0.0341(17) 0.073(3) -0.0208(18) 0.0050(16) -0.0067(13)
C52 0.0251(18) 0.0257(15) 0.092(3) -0.0171(18) 0.0031(18) -0.0032(13)
C53 0.0181(15) 0.0300(15) 0.0469(18) -0.0074(14) -0.0008(13) -0.0010(12)
C56 0.0208(14) 0.0257(13) 0.0325(15) 0.0034(12) 0.0040(11) -0.0027(11)
C55 0.0288(17) 0.0256(14) 0.053(2) 0.0085(14) 0.0065(15) 0.0033(12)
C54 0.0187(15) 0.0366(17) 0.058(2) 0.0023(16) 0.0083(14) 0.0012(13)
C57 0.0277(16) 0.0261(14) 0.0305(15) 0.0112(12) 0.0074(12) -0.0011(12)
C58 0.0364(18) 0.0206(13) 0.0321(15) -0.0117(12) 0.0134(13) -0.0065(12)
C60 0.043(2) 0.063(2) 0.0411(19) -0.0322(18) 0.0245(16) -0.0331(19)
C59 0.0371(19) 0.0301(15) 0.0425(18) -0.0164(14) 0.0161(15) -0.0153(14)
C62 0.0244(15) 0.0310(15) 0.0322(15) -0.0095(13) 0.0088(12) -0.0065(12)
C63 0.0317(17) 0.0360(16) 0.0337(16) -0.0115(14) 0.0127(13) -0.0092(14)
C64 0.0314(18) 0.0461(19) 0.0414(18) -0.0250(16) 0.0112(14) -0.0201(15)
C61 0.039(2) 0.077(3) 0.053(2) -0.041(2) 0.0283(18) -0.039(2)
C69 0.038(2) 0.049(2) 0.111(4) 0.046(3) -0.034(2) -0.0196(19)
C68 0.034(2) 0.0359(18) 0.087(3) 0.008(2) -0.028(2) -0.0142(16)
C65 0.0231(16) 0.0326(16) 0.052(2) -0.0101(15) 0.0031(14) -0.0029(13)
C66 0.0238(16) 0.0315(15) 0.0466(19) -0.0089(14) 0.0039(14) -0.0073(12)
C67 0.0236(16) 0.0302(15) 0.056(2) -0.0013(15) 0.0005(14) -0.0061(13)
C70 0.0213(17) 0.0410(19) 0.078(3) 0.0218(19) -0.0117(17) -0.0064(14)
C74 0.024(2) 0.087(4) 0.113(4) 0.065(3) -0.021(2) -0.014(2)
C75 0.024(2) 0.085(3) 0.106(4) 0.058(3) -0.012(2) -0.012(2)
C76 0.0256(19) 0.055(2) 0.072(3) 0.031(2) -0.0073(18) -0.0084(16)
C73 0.0214(17) 0.053(2) 0.064(3) 0.0187(19) -0.0133(16) -0.0036(15)
C72 0.0207(17) 0.048(2) 0.067(3) 0.0171(19) -0.0081(16) -0.0085(15)
C71 0.0269(19) 0.050(2) 0.083(3) 0.033(2) -0.0208(19) -0.0099(16)
C77 0.0219(17) 0.048(2) 0.054(2) 0.0153(18) 0.0041(15) -0.0017(15)
C78 0.0339(19) 0.0365(17) 0.0416(18) 0.0127(15) 0.0106(15) 0.0047(14)
C79 0.0365(18) 0.0262(14) 0.0315(15) 0.0024(12) 0.0143(13) -0.0002(13)
C82 0.0298(16) 0.0261(14) 0.0307(15) 0.0002(12) 0.0129(12) 0.0021(12)
C81 0.0276(17) 0.0316(16) 0.057(2) 0.0102(16) 0.0046(15) -0.0035(13)
C80 0.0252(18) 0.0378(18) 0.075(3) 0.0190(19) -0.0059(17) -0.0078(14)
C83 0.0361(18) 0.0214(13) 0.0284(14) -0.0008(12) 0.0152(13) 0.0016(12)
N1 0.0163(14) 0.108(3) 0.0428(17) -0.0250(19) 0.0068(13) -0.0130(17)
N2 0.0421(18) 0.0394(16) 0.0437(16) 0.0082(14) -0.0087(14) 0.0091(14)
N3 0.0405(17) 0.0311(14) 0.0379(15) 0.0040(12) 0.0094(12) -0.0158(12)
N4 0.056(2) 0.0215(13) 0.080(2) 0.0057(15) 0.0351(18) 0.0166(13)
N5 0.0326(16) 0.063(2) 0.0450(17) -0.0260(16) 0.0111(13) -0.0242(15)
N6 0.0248(16) 0.072(2) 0.075(2) 0.037(2) -0.0066(16) -0.0138(16)
N8 0.0210(16) 0.0372(17) 0.144(4) -0.038(2) 0.014(2) -0.0044(13)
O1 0.0209(10) 0.0155(8) 0.0297(10) -0.0007(8) 0.0071(8) 0.0011(7)
O2 0.0269(12) 0.0274(10) 0.0400(12) 0.0089(9) 0.0054(9) -0.0055(9)
O3 0.0244(11) 0.0272(10) 0.0333(11) 0.0119(9) -0.0014(9) -0.0079(8)
O4 0.0267(11) 0.0220(9) 0.0318(11) 0.0013(8) 0.0049(9) 0.0080(8)
O5 0.0671(19) 0.0508(16) 0.0474(15) 0.0278(13) 0.0320(14) 0.0447(14)
O6 0.0314(12) 0.0311(11) 0.0306(11) -0.0078(9) 0.0094(9) -0.0084(9)
O7 0.0440(14) 0.0263(11) 0.0305(11) -0.0101(9) 0.0150(10) -0.0111(10)
O8 0.0258(12) 0.0327(11) 0.0410(13) 0.0022(10) 0.0068(9) 0.0024(9)
O9 0.0192(11) 0.0528(15) 0.0363(12) -0.0119(11) 0.0099(9) -0.0052(10)
O10 0.0395(14) 0.0278(11) 0.0347(12) 0.0097(9) 0.0166(10) 0.0149(10)
O11 0.059(2) 0.0178(11) 0.183(4) -0.0189(18) 0.077(2) -0.0042(12)
O12 0.0273(12) 0.0230(10) 0.0446(13) 0.0119(9) 0.0132(10) 0.0039(8)
O13 0.0202(11) 0.0257(10) 0.0549(14) 0.0146(10) 0.0042(10) 0.0000(8)
O14 0.0621(17) 0.0213(10) 0.0278(11) 0.0005(9) 0.0068(11) -0.0074(10)
O15 0.0328(12) 0.0209(10) 0.0397(12) 0.0003(9) 0.0012(10) -0.0021(9)
Zn1 0.01974(17) 0.01982(15) 0.03008(18) -0.00548(13) 0.00867(13) -0.00431(12)
Zn2 0.02030(17) 0.01390(14) 0.03469(18) -0.00176(13) 0.00811(13) -0.00118(11)
Zn3 0.02044(17) 0.01537(14) 0.02766(17) 0.00301(12) 0.00714(13) 0.00177(11)
Zn4 0.02848(19) 0.01409(14) 0.02917(17) 0.00060(12) 0.01062(14) -0.00063(12)
C26B 0.024(5) 0.015(3) 0.040(5) -0.011(3) -0.002(3) 0.004(3)
C27B 0.040(4) 0.026(3) 0.029(3) -0.008(3) -0.009(3) -0.002(3)
C28B 0.031(3) 0.026(3) 0.027(3) -0.004(2) -0.010(3) 0.000(2)
C29B 0.030(4) 0.013(3) 0.039(4) -0.003(3) 0.002(3) -0.002(2)
C36B 0.026(3) 0.027(3) 0.036(3) 0.006(3) 0.003(3) 0.010(2)
C37B 0.026(3) 0.023(3) 0.041(3) 0.005(3) 0.012(3) 0.008(2)
C38B 0.020(3) 0.014(2) 0.047(4) 0.000(3) 0.011(3) 0.001(2)
N7A 0.029(3) 0.022(2) 0.044(3) 0.008(2) 0.020(3) 0.008(2)
C26A 0.023(5) 0.014(3) 0.036(5) -0.007(3) 0.004(3) -0.003(3)
C27A 0.095(5) 0.042(3) 0.125(6) -0.018(3) 0.024(4) 0.003(3)
C28A 0.076(4) 0.060(3) 0.104(5) -0.005(3) 0.021(3) 0.005(3)
C29A 0.025(3) 0.016(3) 0.024(3) -0.003(3) 0.002(3) 0.006(2)
C36A 0.022(3) 0.018(2) 0.031(3) 0.004(2) 0.002(2) 0.003(2)
C37A 0.023(3) 0.023(3) 0.031(3) 0.002(2) 0.007(2) 0.001(2)
C38A 0.021(3) 0.015(2) 0.026(3) -0.002(2) 0.006(2) -0.001(2)
N7B 0.016(3) 0.018(2) 0.040(3) 0.002(2) 0.002(2) -0.0024(19)
C2AA 0.058(6) 0.038(6) 0.036(4) -0.002(4) 0.005(4) 0.000(4)
C3AA 0.037(4) 0.024(3) 0.059(4) -0.003(3) 0.015(3) -0.005(3)
N9 0.039(3) 0.021(2) 0.032(3) -0.003(2) 0.008(2) -0.002(2)
C1S 0.037(2) 0.066(3) 0.065(3) -0.002(2) 0.008(2) -0.017(2)
C2S 0.050(3) 0.109(4) 0.040(2) -0.015(2) 0.0138(19) -0.030(3)
C3S 0.052(3) 0.099(4) 0.058(3) 0.002(3) 0.021(2) 0.011(3)
N1S 0.0366(18) 0.075(2) 0.0336(15) -0.0039(16) 0.0085(13) -0.0129(17)
O1S 0.0473(18) 0.061(2) 0.088(2) -0.0117(18) 0.0203(17) -0.0206(15)
C4S 0.0311(19) 0.0419(19) 0.051(2) 0.0107(17) 0.0098(16) 0.0067(15)
C5S 0.040(2) 0.053(2) 0.060(3) -0.001(2) -0.0040(19) 0.0116(18)
C6S 0.046(2) 0.050(2) 0.050(2) 0.0073(18) 0.0119(18) 0.0199(18)
N2S 0.0352(16) 0.0339(14) 0.0475(17) 0.0060(13) 0.0077(13) 0.0078(12)
O2S 0.0374(15) 0.0662(19) 0.0542(16) 0.0052(14) 0.0143(12) 0.0192(14)
C7S 0.054(3) 0.065(3) 0.056(3) 0.008(2) 0.021(2) 0.003(2)
C8S 0.074(4) 0.080(4) 0.098(4) -0.005(3) 0.007(3) -0.024(3)
C9S 0.067(3) 0.064(3) 0.091(4) -0.005(3) 0.028(3) -0.004(3)
N3S 0.058(2) 0.060(2) 0.0489(19) -0.0025(17) 0.0148(17) -0.0058(18)
O3S 0.060(2) 0.093(3) 0.063(2) 0.0028(19) 0.0231(17) 0.0141(19)
N1AA 0.038(3) 0.025(2) 0.041(3) -0.003(2) -0.001(2) -0.002(2)
C0AA 0.054(4) 0.037(4) 0.033(3) -0.007(3) 0.007(3) -0.010(3)
C1AA 0.037(3) 0.026(3) 0.036(3) -0.003(3) 0.013(3) -0.004(3)
O1AA 0.040(5) 0.037(4) 0.057(5) -0.002(3) 0.025(5) -0.009(4)
C4AA 0.045(6) 0.060(9) 0.078(10) -0.008(7) -0.019(6) 0.008(6)
C5AA 0.032(5) 0.031(4) 0.045(4) -0.003(3) 0.013(4) -0.002(5)
O0AA 0.039(4) 0.035(3) 0.031(3) -0.009(2) 0.010(2) -0.007(2)

loop_
_atom_type_symbol
_atom_type_description
_atom_type_scat_dispersion_real
_atom_type_scat_dispersion_imag
_atom_type_scat_source
C C 0.0033 0.0016 'International Tables Vol C Tables 4.2.6.8 and 6.1.1.4'
H H 0.0000 0.0000 'International Tables Vol C Tables 4.2.6.8 and 6.1.1.4'
N N 0.0061 0.0033 'International Tables Vol C Tables 4.2.6.8 and 6.1.1.4'
O O 0.0106 0.0060 'International Tables Vol C Tables 4.2.6.8 and 6.1.1.4'
Zn Zn 0.2839 1.4301 'International Tables Vol C Tables 4.2.6.8 and 6.1.1.4'

loop_
_geom_angle_atom_site_label_1
_geom_angle_atom_site_label_2
_geom_angle_atom_site_label_3
_geom_angle
_geom_angle_site_symmetry_1
_geom_angle_site_symmetry_3
O9 C1 N1 123.1(4) . .
O10 C02T O11 124.0(3) . .
O10 C02T C29B 110.4(5) . .
O10 C02T C29A 126.5(4) . .
O11 C02T C29B 124.6(4) . .
O11 C02T C29A 108.6(4) . .
O8 C4 N2 125.4(3) . .
O2 C7 C8 117.1(3) . .
O2 C7 O3 125.2(3) . .
O3 C7 C8 117.7(3) . .
C13 C10 C9 120.0 . .
C10 C13 C12 120.0 . .
C10 C13 N3 118.14(18) . .
C12 C13 N3 121.84(18) . .
C13 C12 C11 120.0 . .
C12 C11 C8 120.0 . .
C11 C8 C7 119.68(18) . .
C9 C8 C7 120.21(18) . .
C9 C8 C11 120.0 . .
C8 C9 C10 120.0 . .
C18 C17 C14 120.0 . .
C19 C18 C17 120.0 . .
C18 C19 C20 120.22(15) . .
C16 C19 C18 120.0 . .
C16 C19 C20 119.76(15) . .
C15 C16 C19 120.0 . .
C16 C15 C14 120.0 . .
C17 C14 N3 118.59(18) . .
C15 C14 C17 120.0 . .
C15 C14 N3 121.19(18) . .
C25 C22 C21 120.0 . .
C22 C25 C24 120.0 . .
C22 C25 N4 117.03(19) . .
C24 C25 N4 122.87(19) . .
C25 C24 C23 120.0 . .
C24 C23 C20 120.0 . .
C23 C20 C19 119.78(15) . .
C21 C20 C19 120.22(15) . .
C21 C20 C23 120.0 . .
C20 C21 C22 120.0 . .
C31 C30 C26A 116.6(5) . .
C26B C30 C31 123.3(6) . .
C30 C31 C29A 118.4(4) . .
C29B C31 C30 124.1(4) . .
O4 C32 C33 116.7(3) . .
O4 C32 O5 124.2(3) . .
O5 C32 C33 119.1(3) . .
C32 C33 C36A 118.4(3) . .
C34 C33 C32 121.9(3) . .
C34 C33 C36B 114.2(4) . .
C34 C33 C36A 115.8(3) . .
C36B C33 C32 117.5(4) . .
C33 C34 C35 122.9(3) . .
C34 C35 C38A 118.0(3) . .
C38B C35 C34 118.5(4) . .
C40 C39 C42 120.0 . .
C40 C39 N7B 133.0(3) . .
C42 C39 N7B 106.8(3) . .
N7A C39 C40 107.6(4) . .
N7A C39 C42 128.8(3) . .
C41 C40 C39 120.0 . .
C40 C41 C44 120.0 . .
C41 C44 C45 120.51(19) . .
C43 C44 C41 120.0 . .
C43 C44 C45 119.49(19) . .
C42 C43 C44 120.0 . .
C43 C42 C39 120.0 . .
C45 C48 C49 120.0 . .
C48 C45 C44 118.5(2) . .
C48 C45 C46 120.0 . .
C46 C45 C44 121.3(2) . .
C47 C46 C45 120.0 . .
C50 C47 C46 120.0 . .
C47 C50 C49 120.0 . .
C47 C50 N8 122.9(2) . .
C49 C50 N8 117.0(2) . .
C50 C49 C48 120.0 . .
C52 C51 C54 120.0 . .
C52 C51 N8 122.73(19) . .
C54 C51 N8 117.25(19) . .
C51 C52 C53 120.0 . .
C56 C53 C52 120.0 . .
C53 C56 C55 120.0 . .
C53 C56 C57 119.52(17) . .
C55 C56 C57 120.18(17) . .
C54 C55 C56 120.0 . .
C55 C54 C51 120.0 . .
O12 C57 C56 119.2(3) . .
O12 C57 O13 123.4(3) . .
O13 C57 C56 117.4(2) . .
O6 C58 C59 118.5(3) . .
O7 C58 C59 118.9(3) . .
O7 C58 O6 122.5(3) . .
C59 C60 C61 120.0 . .
C60 C59 C58 118.76(17) . .
C62 C59 C58 121.19(17) . .
C62 C59 C60 120.0 . .
C59 C62 C63 120.0 . .
C62 C63 C64 120.0 . .
C63 C64 N5 122.35(18) . .
C61 C64 C63 120.0 . .
C61 C64 N5 117.65(18) . .
C64 C61 C60 120.0 . .
C68 C69 C70 120.0 . .
C69 C68 C65 120.0 . .
C66 C65 C68 120.0 . .
N5 C65 C68 121.31(19) . .
N5 C65 C66 118.66(19) . .
C65 C66 C67 120.0 . .
C70 C67 C66 120.0 . .
C69 C70 C71 119.51(18) . .
C67 C70 C69 120.0 . .
C67 C70 C71 120.49(18) . .
C75 C74 C71 120.0 . .
C76 C75 C74 120.0 . .
C75 C76 C73 120.0 . .
C75 C76 N6 118.9(2) . .
C73 C76 N6 121.0(2) . .
C76 C73 C72 120.0 . .
C71 C72 C73 120.0 . .
C74 C71 C70 120.63(18) . .
C72 C71 C70 119.18(18) . .
C72 C71 C74 120.0 . .
C78 C77 C80 120.0 . .
C78 C77 N6 121.7(2) . .
C80 C77 N6 118.3(2) . .
C79 C78 C77 120.0 . .
C82 C79 C78 120.0 . .
C79 C82 C81 120.0 . .
C79 C82 C83 120.32(17) . .
C81 C82 C83 119.68(17) . .
C80 C81 C82 120.0 . .
C81 C80 C77 120.0 . .
O14 C83 C82 117.7(3) . .
O15 C83 C82 118.1(3) . .
O15 C83 O14 124.2(3) . .
C1 N1 C2 120.1(3) . .
C1 N1 C3 121.7(4) . .
C2 N1 C3 117.8(4) . .
C4 N2 C5 122.2(4) . .
C4 N2 C6 120.5(3) . .
C5 N2 C6 117.1(4) . .
C13 N3 C14 126.3(3) . .
C26B N4 C25 132.3(5) . .
C26A N4 C25 119.8(4) . .
C65 N5 C64 128.0(3) . .
C77 N6 C76 127.0(3) . .
C51 N8 C50 127.3(3) . .
Zn2 O1 Zn1 108.53(9) . .
Zn2 O1 Zn3 108.75(9) . .
Zn2 O1 Zn4 113.06(11) . .
Zn3 O1 Zn1 108.07(10) . .
Zn4 O1 Zn1 109.15(9) . .
Zn4 O1 Zn3 109.16(9) . .
C7 O2 Zn2 131.0(2) . .
C7 O3 Zn3 129.7(2) . .
C32 O4 Zn4 129.94(19) . .
C32 O5 Zn3 130.6(2) . .
C58 O6 Zn3 113.9(2) . .
C58 O7 Zn1 127.89(19) . .
C4 O8 Zn1 121.2(2) . .
C1 O9 Zn1 121.6(2) . .
C02T O10 Zn1 133.6(2) . 2_556
C02T O11 Zn4 122.9(2) . 2_556
C57 O12 Zn1 130.3(2) . 2_546
C57 O13 Zn2 118.75(19) . 2_546
C83 O14 Zn4 130.0(2) . 1_454
C83 O15 Zn2 131.7(2) . 1_454
O1 Zn1 O7 89.13(9) . .
O1 Zn1 O8 84.53(8) . .
O1 Zn1 O9 169.61(9) . .
O1 Zn1 O10 100.88(9) . 2_546
O1 Zn1 O12 96.24(8) . 2_556
O7 Zn1 O8 91.18(9) . .
O7 Zn1 O12 174.36(10) . 2_556
O9 Zn1 O7 86.66(10) . .
O9 Zn1 O8 86.07(9) . .
O9 Zn1 O10 88.95(10) . 2_546
O9 Zn1 O12 87.76(9) . 2_556
O10 Zn1 O7 94.84(9) 2_546 .
O10 Zn1 O8 171.95(9) 2_546 .
O10 Zn1 O12 85.88(9) 2_546 2_556
O12 Zn1 O8 87.61(9) 2_556 .
O1 Zn2 O2 112.45(9) . .
O1 Zn2 O13 121.53(9) . 2_556
O1 Zn2 O15 108.57(9) . 1_656
O1 Zn2 Zn3 35.86(6) . .
O2 Zn2 O15 100.32(10) . 1_656
O2 Zn2 Zn3 76.60(7) . .
O13 Zn2 O2 104.64(10) 2_556 .
O13 Zn2 O15 107.17(10) 2_556 1_656
O13 Zn2 Zn3 135.35(7) 2_556 .
O15 Zn2 Zn3 116.61(7) 1_656 .
O1 Zn3 O3 112.32(9) . .
O1 Zn3 O5 109.02(9) . .
O1 Zn3 O6 120.66(9) . .
O1 Zn3 Zn2 35.39(6) . .
O1 Zn3 Zn4 35.26(6) . .
O3 Zn3 O5 101.32(11) . .
O3 Zn3 Zn2 77.03(7) . .
O3 Zn3 Zn4 129.90(7) . .
O5 Zn3 Zn2 115.13(9) . .
O5 Zn3 Zn4 75.16(7) . .
O6 Zn3 O3 105.81(9) . .
O6 Zn3 O5 105.85(12) . .
O6 Zn3 Zn2 137.63(7) . .
O6 Zn3 Zn4 123.47(7) . .
Zn2 Zn3 Zn4 61.325(11) . .
O1 Zn4 O4 112.54(9) . .
O1 Zn4 O11 118.28(14) . 2_546
O1 Zn4 O14 109.30(9) . 1_656
O1 Zn4 Zn3 35.58(6) . .
O4 Zn4 O14 102.13(10) . 1_656
O4 Zn4 Zn3 77.11(6) . .
O11 Zn4 O4 100.20(11) 2_546 .
O11 Zn4 O14 112.94(17) 2_546 1_656
O11 Zn4 Zn3 124.45(15) 2_546 .
O14 Zn4 Zn3 121.94(7) 1_656 .
C30 C26B N4 124.5(8) . .
C30 C26B C27B 115.9(8) . .
C27B C26B N4 118.5(7) . .
C28B C27B C26B 120.0(7) . .
C27B C28B C29B 122.0(7) . .
C31 C29B C02T 124.7(5) . .
C31 C29B C28B 114.5(6) . .
C28B C29B C02T 117.4(6) . .
C37B C36B C33 120.0(5) . .
C36B C37B C38B 120.3(6) . .
C35 C38B C37B 118.8(5) . .
C35 C38B N7A 122.2(5) . .
N7A C38B C37B 118.2(6) . .
C39 N7A C38B 134.3(5) . .
N4 C26A C30 106.2(6) . .
C27A C26A C30 121.1(7) . .
C27A C26A N4 132.3(7) . .
C26A C27A C28A 122.2(6) . .
C27A C28A C29A 120.3(6) . .
C02T C29A C31 109.8(5) . .
C28A C29A C02T 126.5(6) . .
C28A C29A C31 121.1(5) . .
C37A C36A C33 118.8(5) . .
C36A C37A C38A 120.9(5) . .
C37A C38A C35 119.4(5) . .
N7B C38A C35 123.0(5) . .
N7B C38A C37A 117.6(5) . .
C38A N7B C39 120.6(5) . .
C2AA N9 C3AA 118.5(8) . .
C1AA N9 C2AA 120.4(8) . .
C1AA N9 C3AA 121.0(6) . .
O1S C1S N1S 126.2(4) . .
C1S N1S C2S 122.0(4) . .
C1S N1S C3S 120.8(4) . .
C3S N1S C2S 117.2(4) . .
O2S C4S N2S 125.9(4) . .
C4S N2S C5S 120.8(3) . .
C4S N2S C6S 121.7(3) . .
C6S N2S C5S 117.5(3) . .
O3S C7S N3S 125.5(5) . .
C7S N3S C8S 121.4(5) . .
C7S N3S C9S 120.4(4) . .
C9S N3S C8S 118.0(5) . .
C4AA N1AA C0AA 117.1(8) . .
C5AA N1AA C0AA 122.9(7) . .
C5AA N1AA C4AA 120.0(9) . .
O1AA C1AA N9 125.4(8) . .
O0AA C5AA N1AA 123.8(9) . .

loop_
_geom_bond_atom_site_label_1
_geom_bond_atom_site_label_2
_geom_bond_distance
_geom_bond_site_symmetry_2
C1 N1 1.319(5) .
C1 O9 1.237(4) .
C2 N1 1.459(6) .
C02T O10 1.245(5) .
C02T O11 1.266(5) .
C02T C29B 1.520(8) .
C02T C29A 1.520(7) .
C3 N1 1.468(5) .
C4 N2 1.313(5) .
C4 O8 1.237(4) .
C5 N2 1.451(5) .
C6 N2 1.465(5) .
C7 C8 1.496(3) .
C7 O2 1.255(4) .
C7 O3 1.261(4) .
C10 C13 1.3900 .
C10 C9 1.3900 .
C13 C12 1.3900 .
C13 N3 1.408(3) .
C12 C11 1.3900 .
C11 C8 1.3900 .
C8 C9 1.3900 .
C17 C18 1.3900 .
C17 C14 1.3900 .
C18 C19 1.3900 .
C19 C16 1.3900 .
C19 C20 1.537(2) .
C16 C15 1.3900 .
C15 C14 1.3900 .
C14 N3 1.412(3) .
C22 C25 1.3900 .
C22 C21 1.3900 .
C25 C24 1.3900 .
C25 N4 1.424(3) .
C24 C23 1.3900 .
C23 C20 1.3900 .
C20 C21 1.3900 .
C30 C31 1.390(4) .
C30 C26B 1.270(10) .
C30 C26A 1.555(9) .
C31 C29B 1.292(8) .
C31 C29A 1.528(8) .
C32 C33 1.485(4) .
C32 O4 1.249(4) .
C32 O5 1.268(4) .
C33 C34 1.365(4) .
C33 C36B 1.439(7) .
C33 C36A 1.518(7) .
C34 C35 1.385(4) .
C35 C38B 1.376(7) .
C35 C38A 1.460(7) .
C39 C40 1.3900 .
C39 C42 1.3900 .
C39 N7A 1.297(5) .
C39 N7B 1.608(6) .
C40 C41 1.3900 .
C41 C44 1.3900 .
C44 C43 1.3900 .
C44 C45 1.532(3) .
C43 C42 1.3900 .
C48 C45 1.3900 .
C48 C49 1.3900 .
C45 C46 1.3900 .
C46 C47 1.3900 .
C47 C50 1.3900 .
C50 C49 1.3900 .
C50 N8 1.414(4) .
C51 C52 1.3900 .
C51 C54 1.3900 .
C51 N8 1.403(3) .
C52 C53 1.3900 .
C53 C56 1.3900 .
C56 C55 1.3900 .
C56 C57 1.487(3) .
C55 C54 1.3900 .
C57 O12 1.256(4) .
C57 O13 1.283(4) .
C58 C59 1.482(4) .
C58 O6 1.278(4) .
C58 O7 1.265(4) .
C60 C59 1.3900 .
C60 C61 1.3900 .
C59 C62 1.3900 .
C62 C63 1.3900 .
C63 C64 1.3900 .
C64 C61 1.3900 .
C64 N5 1.405(3) .
C69 C68 1.3900 .
C69 C70 1.3900 .
C68 C65 1.3900 .
C65 C66 1.3900 .
C65 N5 1.387(4) .
C66 C67 1.3900 .
C67 C70 1.3900 .
C70 C71 1.527(3) .
C74 C75 1.3900 .
C74 C71 1.3900 .
C75 C76 1.3900 .
C76 C73 1.3900 .
C76 N6 1.406(4) .
C73 C72 1.3900 .
C72 C71 1.3900 .
C77 C78 1.3900 .
C77 C80 1.3900 .
C77 N6 1.404(4) .
C78 C79 1.3900 .
C79 C82 1.3900 .
C82 C81 1.3900 .
C82 C83 1.481(4) .
C81 C80 1.3900 .
C83 O14 1.272(4) .
C83 O15 1.270(4) .
N4 C26B 1.414(10) .
N4 C26A 1.415(10) .
O1 Zn1 2.011(2) .
O1 Zn2 1.9116(19) .
O1 Zn3 1.934(2) .
O1 Zn4 1.918(2) .
O2 Zn2 1.960(2) .
O3 Zn3 1.969(2) .
O4 Zn4 1.958(2) .
O5 Zn3 1.991(2) .
O6 Zn3 1.948(2) .
O7 Zn1 2.083(2) .
O8 Zn1 2.192(2) .
O9 Zn1 2.066(2) .
O10 Zn1 2.076(2) 2_556
O11 Zn4 1.924(3) 2_556
O12 Zn1 2.130(2) 2_546
O13 Zn2 1.940(2) 2_546
O14 Zn4 1.969(2) 1_454
O15 Zn2 1.968(2) 1_454
Zn1 O10 2.076(2) 2_546
Zn1 O12 2.130(2) 2_556
Zn2 O13 1.940(2) 2_556
Zn2 O15 1.968(2) 1_656
Zn2 Zn3 3.1256(5) .
Zn3 Zn4 3.1388(5) .
Zn4 O11 1.924(3) 2_546
Zn4 O14 1.969(2) 1_656
C26B C27B 1.404(12) .
C27B C28B 1.379(9) .
C28B C29B 1.382(9) .
C36B C37B 1.374(8) .
C37B C38B 1.410(9) .
C38B N7A 1.397(7) .
C26A C27A 1.360(11) .
C27A C28A 1.388(7) .
C28A C29A 1.388(9) .
C36A C37A 1.370(8) .
C37A C38A 1.417(8) .
C38A N7B 1.389(7) .
C2AA N9 1.448(13) .
C3AA N9 1.470(8) .
N9 C1AA 1.306(9) .
C1S N1S 1.311(6) .
C1S O1S 1.237(5) .
C2S N1S 1.464(5) .
C3S N1S 1.455(6) .
C4S N2S 1.326(5) .
C4S O2S 1.223(4) .
C5S N2S 1.447(5) .
C6S N2S 1.440(4) .
C7S N3S 1.324(6) .
C7S O3S 1.236(5) .
C8S N3S 1.432(6) .
C9S N3S 1.406(6) .
N1AA C0AA 1.449(9) .
N1AA C4AA 1.430(16) .
N1AA C5AA 1.333(15) .
C1AA O1AA 1.228(10) .
C5AA O0AA 1.245(13) .

loop_
_smtbx_masks_void_nr
_smtbx_masks_void_average_x
_smtbx_masks_void_average_y
_smtbx_masks_void_average_z
_smtbx_masks_void_volume
_smtbx_masks_void_count_electrons
1 0.157 -0.735 -0.157 2761.6 629.7
2 -0.939 0.000 0.500 540.7 152.6
3 -0.067 0.500 0.000 540.7 152.6
4 0.056 0.447 0.753 8.3 2.7
5 -0.056 0.553 0.247 8.3 2.3
6 0.444 0.947 0.747 8.3 2.7
7 0.556 0.053 0.253 8.3 2.3
